data_4308043
loop_
_publ_author_name
'Sonia Nieto'
'Julio P\'erez'
'Luc\'ia Riera'
'V\'ictor Riera'
'Daniel Miguel'
'James A. Golen'
'Arnold L. Rheingold'

_publ_contact_author
;
     JULIO PEREZ
     Departamento de Quimica Organica e Inorganica 
     IUQOEM - Facultad de Quimica
     Universidad de Oviedo-CSIC
     C/ Julian Claveria s/n
     33006 Oviedo  (ASTURIAS)
     SPAIN
;
_publ_contact_author_email japm@uniovi.es
_publ_contact_author_fax +34-85-103446
_publ_contact_author_phone +34-85-102985
_publ_section_title
;
Pyrazole Complexes as Anion Receptors: Effects of Changing the Metal, the
Pyrazole Substitution Pattern, and the Number of Pyrazole Ligands
;
_journal_name_full 'Inorganic Chemistry'
_journal_page_first 3407
_journal_page_last 3418
_journal_paper_doi 10.1021/ic0700046
_journal_volume 46
_journal_year 2007
_chemical_formula_sum 'C36 H42 N6 O10 Re2'
_chemical_formula_weight 1091.16
_chemical_name_systematic
; 
 ? 
;
_space_group_IT_number 14
_symmetry_cell_setting monoclinic
_symmetry_space_group_name_Hall '-P 2yn'
_symmetry_space_group_name_H-M 'P 1 21/n 1'
_atom_sites_solution_hydrogens geom
_atom_sites_solution_primary direct
_atom_sites_solution_secondary difmap
_audit_creation_method SHELXL-97
_cell_angle_alpha 90.00
_cell_angle_beta 93.392(12)
_cell_angle_gamma 90.00
_cell_formula_units_Z 4
_cell_length_a 11.790(7)
_cell_length_b 20.368(12)
_cell_length_c 17.485(10)
_cell_measurement_temperature 296(2)
_cell_volume 4191(4)
_computing_cell_refinement 'Bruker SMART'
_computing_data_collection 'Bruker SMART'
_computing_data_reduction 'Bruker SHELXTL'
_computing_molecular_graphics 'Bruker SHELXTL'
_computing_publication_material 'Bruker SHELXTL'
_computing_structure_refinement 'SHELXL-97 (Sheldrick, 1997)'
_computing_structure_solution 'SHELXS-97 (Sheldrick, 1990)'
_diffrn_ambient_temperature 296(2)
_diffrn_measured_fraction_theta_full 0.995
_diffrn_measured_fraction_theta_max 0.995
_diffrn_measurement_device_type 'CCD area detector'
_diffrn_measurement_method 'phi and omega scans'
_diffrn_radiation_monochromator graphite
_diffrn_radiation_source 'fine-focus sealed tube'
_diffrn_radiation_type MoK\a
_diffrn_radiation_wavelength 0.71073
_diffrn_reflns_av_R_equivalents 0.0378
_diffrn_reflns_av_sigmaI/netI 0.0405
_diffrn_reflns_limit_h_max 12
_diffrn_reflns_limit_h_min -13
_diffrn_reflns_limit_k_max 21
_diffrn_reflns_limit_k_min -22
_diffrn_reflns_limit_l_max 19
_diffrn_reflns_limit_l_min -18
_diffrn_reflns_number 18667
_diffrn_reflns_theta_full 23.35
_diffrn_reflns_theta_max 23.35
_diffrn_reflns_theta_min 1.54
_exptl_absorpt_coefficient_mu 5.829
_exptl_absorpt_correction_T_max 1.000000
_exptl_absorpt_correction_T_min 0.617369
_exptl_absorpt_correction_type multi-scan
_exptl_absorpt_process_details SADABS
_exptl_crystal_colour COLORLESS
_exptl_crystal_density_diffrn 1.729
_exptl_crystal_density_method 'not measured'
_exptl_crystal_description PRISM
_exptl_crystal_F_000 2120
_exptl_crystal_size_max 0.30
_exptl_crystal_size_mid 0.14
_exptl_crystal_size_min 0.12
_refine_diff_density_max 1.132
_refine_diff_density_min -0.694
_refine_diff_density_rms 0.092
_refine_ls_extinction_coef 0.00005(3)
_refine_ls_extinction_expression Fc^*^=kFc[1+0.001xFc^2^\l^3^/sin(2\q)]^-1/4^
_refine_ls_extinction_method SHELXL
_refine_ls_goodness_of_fit_ref 1.000
_refine_ls_hydrogen_treatment mixed
_refine_ls_matrix_type full
_refine_ls_number_parameters 488
_refine_ls_number_reflns 6066
_refine_ls_number_restraints 0
_refine_ls_restrained_S_all 1.000
_refine_ls_R_factor_all 0.0573
_refine_ls_R_factor_gt 0.0326
_refine_ls_shift/su_max 0.001
_refine_ls_shift/su_mean 0.000
_refine_ls_structure_factor_coef Fsqd
_refine_ls_weighting_details 'calc w=1/[\s^2^(Fo^2^)+(0.0368P)^2^+0.0000P] where P=(Fo^2^+2Fc^2^)/3'
_refine_ls_weighting_scheme calc
_refine_ls_wR_factor_gt 0.0687
_refine_ls_wR_factor_ref 0.0763
_reflns_number_gt 4346
_reflns_number_total 6066
_reflns_threshold_expression >2sigma(I)
_cod_data_source_file ic0700046si20070102_075057_11.cif
_cod_data_source_block Compound_16_(sn515am)
_cod_depositor_comments
;
The following automatic conversions were performed:
'_symmetry_cell_setting' value 'Monoclinic' changed to 'monoclinic'
according to '/home/saulius/struct/CIF-dictionaries/cif_core.dic'
dictionary named 'cif_core.dic' version 2.4.1 from 2010-06-29.

Automatic conversion script
Id: cif_fix_enum 1527 2010-12-29 10:47:43Z saulius 
;
_cod_original_cell_volume 4192(4)
_cod_database_code 4308043

loop_
_symmetry_equiv_pos_as_xyz
'x, y, z'
'-x+1/2, y+1/2, -z+1/2'
'-x, -y, -z'
'x-1/2, -y-1/2, z-1/2'

loop_
_atom_site_label
_atom_site_type_symbol
_atom_site_fract_x
_atom_site_fract_y
_atom_site_fract_z
_atom_site_U_iso_or_equiv
_atom_site_adp_type
_atom_site_occupancy
_atom_site_symmetry_multiplicity
_atom_site_calc_flag
_atom_site_refinement_flags
_atom_site_disorder_assembly
_atom_site_disorder_group
Re1 Re 1.12410(2) 0.102218(13) 0.747644(16) 0.05006(11) Uani 1 1 d . . .
N1 N 1.0099(4) 0.1861(2) 0.7518(3) 0.0515(13) Uani 1 1 d . . .
N2 N 1.0460(4) 0.2488(3) 0.7587(3) 0.0630(16) Uani 1 1 d . . .
H2 H 1.1160 0.2609 0.7603 0.076 Uiso 1 1 calc R . .
N3 N 1.0050(4) 0.0675(3) 0.6548(3) 0.0502(13) Uani 1 1 d . . .
N4 N 0.9641(5) 0.1090(3) 0.5982(3) 0.0665(16) Uani 1 1 d . . .
H4 H 0.9807 0.1500 0.5957 0.080 Uiso 1 1 calc R . .
N5 N 1.0116(4) 0.0587(3) 0.8295(3) 0.0527(14) Uani 1 1 d . . .
N6 N 0.9765(4) 0.0920(3) 0.8906(3) 0.0605(15) Uani 1 1 d . . .
H6 H 0.9945 0.1319 0.9018 0.073 Uiso 1 1 calc R . .
C1 C 1.2169(6) 0.0244(4) 0.7477(4) 0.0567(18) Uani 1 1 d . . .
O1 O 1.2735(4) -0.0215(3) 0.7493(3) 0.0794(16) Uani 1 1 d . . .
C2 C 1.2170(6) 0.1420(3) 0.6741(4) 0.0630(19) Uani 1 1 d . . .
O2 O 1.2740(4) 0.1651(3) 0.6305(3) 0.0929(18) Uani 1 1 d . . .
C3 C 1.2287(6) 0.1354(3) 0.8275(4) 0.0603(19) Uani 1 1 d . . .
O3 O 1.2939(4) 0.1539(3) 0.8734(3) 0.0861(17) Uani 1 1 d . . .
C11 C 0.9577(5) 0.2894(3) 0.7627(4) 0.063(2) Uani 1 1 d . . .
C12 C 0.9521(7) 0.3584(4) 0.7701(6) 0.100(3) Uani 1 1 d . . .
H12 H 1.0171 0.3843 0.7731 0.119 Uiso 1 1 calc R . .
C13 C 0.8454(8) 0.3850(4) 0.7727(7) 0.122(4) Uani 1 1 d . . .
H13 H 0.8383 0.4303 0.7767 0.146 Uiso 1 1 calc R . .
C14 C 0.7475(8) 0.3469(5) 0.7696(6) 0.113(3) Uani 1 1 d . . .
H14 H 0.6775 0.3674 0.7733 0.135 Uiso 1 1 calc R . .
C15 C 0.7506(6) 0.2808(4) 0.7614(5) 0.079(2) Uani 1 1 d . . .
H15 H 0.6843 0.2560 0.7582 0.095 Uiso 1 1 calc R . .
C16 C 0.8582(5) 0.2509(3) 0.7580(4) 0.0583(18) Uani 1 1 d . . .
C17 C 0.8990(5) 0.1878(3) 0.7512(3) 0.0527(17) Uani 1 1 d . . .
H17 H 0.8530 0.1507 0.7466 0.063 Uiso 1 1 calc R . .
C21 C 0.8940(6) 0.0770(5) 0.5467(4) 0.070(2) Uani 1 1 d . . .
C22 C 0.8327(8) 0.0997(5) 0.4800(5) 0.105(3) Uani 1 1 d . . .
H22 H 0.8372 0.1430 0.4636 0.126 Uiso 1 1 calc R . .
C23 C 0.7676(10) 0.0551(8) 0.4415(7) 0.141(5) Uani 1 1 d . . .
H23 H 0.7254 0.0684 0.3976 0.169 Uiso 1 1 calc R . .
C24 C 0.7607(10) -0.0096(8) 0.4646(7) 0.131(5) Uani 1 1 d . . .
H24 H 0.7137 -0.0380 0.4356 0.157 Uiso 1 1 calc R . .
C25 C 0.8207(9) -0.0340(5) 0.5287(6) 0.107(3) Uani 1 1 d . . .
H25 H 0.8160 -0.0778 0.5434 0.129 Uiso 1 1 calc R . .
C26 C 0.8904(6) 0.0123(5) 0.5712(5) 0.072(2) Uani 1 1 d . . .
C27 C 0.9627(6) 0.0093(3) 0.6389(4) 0.0582(18) Uani 1 1 d . . .
H27 H 0.9777 -0.0284 0.6677 0.070 Uiso 1 1 calc R . .
C31 C 0.9084(5) 0.0532(4) 0.9321(4) 0.061(2) Uani 1 1 d . . .
C32 C 0.8536(7) 0.0661(5) 0.9993(4) 0.083(2) Uani 1 1 d . . .
H32 H 0.8601 0.1064 1.0243 0.100 Uiso 1 1 calc R . .
C33 C 0.7892(7) 0.0153(7) 1.0264(5) 0.101(3) Uani 1 1 d . . .
H33 H 0.7518 0.0213 1.0712 0.121 Uiso 1 1 calc R . .
C34 C 0.7791(9) -0.0443(6) 0.9885(7) 0.121(4) Uani 1 1 d . . .
H34 H 0.7322 -0.0764 1.0075 0.145 Uiso 1 1 calc R . .
C35 C 0.8341(8) -0.0574(5) 0.9257(6) 0.109(3) Uani 1 1 d . . .
H35 H 0.8285 -0.0984 0.9025 0.130 Uiso 1 1 calc R . .
C36 C 0.9014(6) -0.0070(4) 0.8953(4) 0.0649(19) Uani 1 1 d . . .
C37 C 0.9674(6) -0.0005(3) 0.8327(4) 0.0612(19) Uani 1 1 d . . .
H37 H 0.9790 -0.0337 0.7975 0.073 Uiso 1 1 calc R . .
Re2 Re 1.38850(3) 0.312827(16) 0.74105(2) 0.07596(14) Uani 1 1 d . . .
O11 O 1.2629(5) 0.2974(3) 0.7783(5) 0.146(3) Uani 1 1 d . . .
O12 O 1.3649(10) 0.3346(5) 0.6486(4) 0.230(5) Uani 1 1 d . . .
O13 O 1.4541(5) 0.3754(3) 0.7848(4) 0.124(2) Uani 1 1 d . . .
O14 O 1.4696(5) 0.2451(3) 0.7455(5) 0.149(3) Uani 1 1 d . . .
O80 O 0.0055(9) 0.2374(5) 0.5485(6) 0.170(4) Uani 1 1 d . . .
C81 C -0.0262(17) 0.2992(9) 0.5560(8) 0.232(10) Uani 1 1 d . . .
H81A H -0.0215 0.3108 0.6099 0.278 Uiso 1 1 calc R . .
H81B H -0.1047 0.3039 0.5370 0.278 Uiso 1 1 calc R . .
C82 C 0.041(2) 0.3423(9) 0.5162(15) 0.254(12) Uani 1 1 d . . .
H82A H -0.0043 0.3714 0.4830 0.305 Uiso 1 1 calc R . .
H82B H 0.0907 0.3682 0.5508 0.305 Uiso 1 1 calc R . .
C83 C 0.1027(19) 0.2978(13) 0.4745(17) 0.314(18) Uani 1 1 d . . .
H83A H 0.0869 0.3059 0.4203 0.377 Uiso 1 1 calc R . .
H83B H 0.1832 0.3050 0.4860 0.377 Uiso 1 1 calc R . .
C84 C 0.078(2) 0.2365(9) 0.4896(12) 0.300(13) Uani 1 1 d . . .
H84A H 0.1467 0.2123 0.5048 0.360 Uiso 1 1 calc R . .
H84B H 0.0419 0.2155 0.4447 0.360 Uiso 1 1 calc R . .
O91 O 0.7098(6) 0.0624(4) 0.7421(5) 0.131(2) Uani 1 1 d . . .
C91 C 0.6445(9) 0.0738(7) 0.8073(7) 0.149(5) Uani 1 1 d . . .
H91A H 0.6586 0.1177 0.8272 0.178 Uiso 1 1 calc R . .
H91B H 0.6652 0.0424 0.8474 0.178 Uiso 1 1 calc R . .
C92 C 0.5254(8) 0.0664(7) 0.7823(9) 0.153(5) Uani 1 1 d . . .
H92A H 0.4811 0.1026 0.8009 0.183 Uiso 1 1 calc R . .
H92B H 0.4954 0.0256 0.8015 0.183 Uiso 1 1 calc R . .
C93 C 0.5210(9) 0.0660(7) 0.6983(8) 0.152(5) Uani 1 1 d . . .
H93A H 0.4715 0.1005 0.6774 0.183 Uiso 1 1 calc R . .
H93B H 0.4942 0.0241 0.6782 0.183 Uiso 1 1 calc R . .
C94 C 0.6410(10) 0.0780(7) 0.6795(7) 0.155(5) Uani 1 1 d . . .
H94A H 0.6597 0.0511 0.6363 0.185 Uiso 1 1 calc R . .
H94B H 0.6512 0.1237 0.6660 0.185 Uiso 1 1 calc R . .
O95 O 0.0192(8) 0.2182(4) 0.9464(5) 0.137(3) Uani 1 1 d . . .
C96 C -0.0652(11) 0.2596(8) 0.9704(7) 0.160(5) Uani 1 1 d . . .
H96A H -0.1127 0.2370 1.0054 0.192 Uiso 1 1 calc R . .
H96B H -0.1126 0.2754 0.9271 0.192 Uiso 1 1 calc R . .
C97 C -0.0043(17) 0.3141(8) 1.0091(11) 0.232(9) Uani 1 1 d . . .
H97A H -0.0454 0.3308 1.0515 0.278 Uiso 1 1 calc R . .
H97B H 0.0087 0.3497 0.9738 0.278 Uiso 1 1 calc R . .
C98 C 0.1041(14) 0.2826(11) 1.0365(11) 0.239(10) Uani 1 1 d . . .
H98A H 0.1659 0.3141 1.0407 0.287 Uiso 1 1 calc R . .
H98B H 0.0973 0.2612 1.0856 0.287 Uiso 1 1 calc R . .
C99 C 0.1188(13) 0.2382(9) 0.9798(10) 0.233(10) Uani 1 1 d . . .
H99A H 0.1643 0.2578 0.9414 0.279 Uiso 1 1 calc R . .
H99B H 0.1598 0.2005 1.0010 0.279 Uiso 1 1 calc R . .

loop_
_atom_site_aniso_label
_atom_site_aniso_U_11
_atom_site_aniso_U_22
_atom_site_aniso_U_33
_atom_site_aniso_U_23
_atom_site_aniso_U_13
_atom_site_aniso_U_12
Re1 0.03622(15) 0.05143(18) 0.06285(18) 0.00046(15) 0.00570(12) -0.00242(12)
N1 0.049(3) 0.039(3) 0.067(3) -0.003(3) 0.007(3) -0.008(3)
N2 0.033(3) 0.053(4) 0.104(5) 0.002(3) 0.005(3) -0.007(3)
N3 0.040(3) 0.052(4) 0.058(3) 0.003(3) 0.000(3) 0.002(3)
N4 0.069(4) 0.066(4) 0.064(4) 0.000(3) -0.001(3) 0.002(3)
N5 0.041(3) 0.055(4) 0.061(4) -0.009(3) 0.001(3) -0.002(3)
N6 0.058(4) 0.060(4) 0.064(4) -0.009(3) 0.009(3) -0.005(3)
C1 0.046(4) 0.057(5) 0.067(5) 0.001(4) 0.006(4) -0.021(4)
O1 0.059(3) 0.067(4) 0.112(4) -0.002(3) 0.004(3) 0.017(3)
C2 0.054(4) 0.059(5) 0.075(5) -0.001(4) -0.001(4) -0.003(4)
O2 0.079(4) 0.098(4) 0.105(4) 0.016(3) 0.037(3) -0.016(3)
C3 0.053(4) 0.057(5) 0.074(5) 0.004(4) 0.023(4) -0.002(4)
O3 0.059(3) 0.112(5) 0.085(4) -0.003(3) -0.017(3) -0.024(3)
C11 0.040(4) 0.052(5) 0.098(6) 0.005(4) 0.008(4) 0.009(3)
C12 0.071(6) 0.047(5) 0.180(10) 0.001(6) 0.003(6) -0.006(4)
C13 0.102(8) 0.047(6) 0.217(12) -0.015(6) 0.009(8) 0.023(5)
C14 0.069(6) 0.077(7) 0.194(11) 0.000(7) 0.024(7) 0.022(5)
C15 0.049(5) 0.077(7) 0.113(7) 0.003(5) 0.013(5) -0.002(4)
C16 0.041(4) 0.056(5) 0.078(5) 0.005(4) 0.007(4) 0.003(3)
C17 0.027(3) 0.058(5) 0.074(5) 0.002(4) 0.003(3) -0.008(3)
C21 0.063(5) 0.088(7) 0.058(5) -0.017(5) 0.002(4) 0.017(4)
C22 0.105(7) 0.150(10) 0.059(5) -0.026(6) -0.019(5) 0.037(7)
C23 0.115(9) 0.209(15) 0.093(9) -0.067(11) -0.036(7) 0.059(11)
C24 0.093(8) 0.192(14) 0.105(10) -0.090(11) -0.015(7) -0.003(9)
C25 0.097(7) 0.117(9) 0.109(8) -0.049(7) 0.016(7) -0.020(6)
C26 0.058(5) 0.083(6) 0.076(5) -0.034(5) 0.012(4) -0.002(4)
C27 0.062(4) 0.044(5) 0.070(5) -0.010(4) 0.006(4) -0.003(3)
C31 0.039(4) 0.092(6) 0.053(4) 0.020(4) 0.004(4) 0.002(4)
C32 0.070(5) 0.112(7) 0.068(5) 0.015(5) 0.009(5) 0.013(5)
C33 0.057(5) 0.176(11) 0.072(6) 0.043(7) 0.012(5) -0.003(6)
C34 0.103(8) 0.159(12) 0.102(9) 0.048(8) 0.013(7) -0.046(8)
C35 0.121(8) 0.104(8) 0.102(7) 0.026(6) 0.018(7) -0.045(6)
C36 0.061(5) 0.071(6) 0.063(5) 0.014(4) 0.006(4) -0.007(4)
C37 0.064(5) 0.050(5) 0.070(5) 0.009(4) 0.005(4) -0.010(4)
Re2 0.0622(2) 0.0624(2) 0.1039(3) 0.00118(19) 0.01059(19) -0.01735(16)
O11 0.085(4) 0.120(6) 0.235(8) 0.006(5) 0.042(5) -0.033(4)
O12 0.384(15) 0.206(10) 0.102(6) 0.050(6) 0.018(7) -0.040(9)
O13 0.075(4) 0.112(5) 0.187(7) -0.024(5) 0.021(4) -0.024(3)
O14 0.077(4) 0.103(5) 0.265(9) -0.025(6) 0.001(5) -0.002(4)
O80 0.237(10) 0.105(7) 0.175(8) 0.051(6) 0.072(7) -0.022(6)
C81 0.43(3) 0.099(12) 0.175(13) 0.057(11) 0.100(16) 0.036(16)
C82 0.27(3) 0.109(16) 0.37(3) 0.103(18) -0.09(2) -0.059(14)
C83 0.21(2) 0.22(3) 0.53(5) 0.17(3) 0.12(2) 0.029(18)
C84 0.42(3) 0.161(19) 0.34(3) 0.123(19) 0.20(3) 0.076(19)
O91 0.091(5) 0.131(6) 0.170(7) 0.013(6) 0.015(6) 0.002(4)
C91 0.102(9) 0.207(13) 0.135(10) -0.054(9) -0.009(8) 0.003(9)
C92 0.058(7) 0.189(12) 0.211(15) -0.039(12) 0.009(9) 0.006(7)
C93 0.084(8) 0.191(13) 0.177(13) -0.004(11) -0.036(9) 0.026(8)
C94 0.102(9) 0.203(13) 0.159(12) 0.092(10) 0.009(9) 0.027(9)
O95 0.136(7) 0.117(6) 0.159(7) -0.064(5) 0.013(6) -0.024(5)
C96 0.133(11) 0.201(15) 0.148(11) -0.055(10) 0.036(9) -0.011(11)
C97 0.23(2) 0.182(17) 0.29(2) -0.125(16) 0.096(19) 0.017(15)
C98 0.165(15) 0.29(2) 0.27(2) -0.15(2) 0.060(16) -0.072(15)
C99 0.174(16) 0.25(2) 0.27(2) -0.180(17) -0.009(14) 0.011(14)

loop_
_atom_type_symbol
_atom_type_description
_atom_type_scat_dispersion_real
_atom_type_scat_dispersion_imag
_atom_type_scat_source
C C 0.0033 0.0016 'International Tables Vol C Tables 4.2.6.8 and 6.1.1.4'
H H 0.0000 0.0000 'International Tables Vol C Tables 4.2.6.8 and 6.1.1.4'
N N 0.0061 0.0033 'International Tables Vol C Tables 4.2.6.8 and 6.1.1.4'
O O 0.0106 0.0060 'International Tables Vol C Tables 4.2.6.8 and 6.1.1.4'
Re Re -1.0185 7.2310 'International Tables Vol C Tables 4.2.6.8 and 6.1.1.4'

loop_
_geom_angle_atom_site_label_1
_geom_angle_atom_site_label_2
_geom_angle_atom_site_label_3
_geom_angle
_geom_angle_site_symmetry_1
_geom_angle_site_symmetry_3
_geom_angle_publ_flag
C2 Re1 C1 90.1(3) . . ?
C2 Re1 C3 88.3(3) . . ?
C1 Re1 C3 87.1(3) . . ?
C2 Re1 N1 94.0(2) . . ?
C1 Re1 N1 175.8(2) . . ?
C3 Re1 N1 94.1(2) . . ?
C2 Re1 N5 177.6(2) . . ?
C1 Re1 N5 91.8(2) . . ?
C3 Re1 N5 93.2(2) . . ?
N1 Re1 N5 84.05(19) . . ?
C2 Re1 N3 90.3(2) . . ?
C1 Re1 N3 94.2(2) . . ?
C3 Re1 N3 178.2(2) . . ?
N1 Re1 N3 84.73(19) . . ?
N5 Re1 N3 88.12(19) . . ?
C17 N1 N2 106.6(5) . . ?
C17 N1 Re1 129.8(4) . . ?
N2 N1 Re1 123.6(4) . . ?
C11 N2 N1 110.4(5) . . ?
C27 N3 N4 107.0(5) . . ?
C27 N3 Re1 131.8(5) . . ?
N4 N3 Re1 121.2(4) . . ?
C21 N4 N3 111.1(6) . . ?
C37 N5 N6 106.5(6) . . ?
C37 N5 Re1 130.9(5) . . ?
N6 N5 Re1 122.6(4) . . ?
N5 N6 C31 110.4(6) . . ?
O1 C1 Re1 178.4(7) . . ?
O2 C2 Re1 178.9(7) . . ?
O3 C3 Re1 177.4(6) . . ?
N2 C11 C16 107.6(6) . . ?
N2 C11 C12 131.4(7) . . ?
C16 C11 C12 121.0(6) . . ?
C13 C12 C11 116.3(7) . . ?
C12 C13 C14 122.6(8) . . ?
C15 C14 C13 122.1(8) . . ?
C14 C15 C16 117.6(7) . . ?
C17 C16 C11 103.3(6) . . ?
C17 C16 C15 136.4(7) . . ?
C11 C16 C15 120.3(7) . . ?
N1 C17 C16 112.1(6) . . ?
N4 C21 C26 106.3(7) . . ?
N4 C21 C22 130.9(9) . . ?
C26 C21 C22 122.8(9) . . ?
C23 C22 C21 116.2(11) . . ?
C22 C23 C24 122.7(12) . . ?
C25 C24 C23 122.9(12) . . ?
C24 C25 C26 115.8(10) . . ?
C21 C26 C27 105.7(7) . . ?
C21 C26 C25 119.6(9) . . ?
C27 C26 C25 134.7(10) . . ?
N3 C27 C26 109.9(7) . . ?
N6 C31 C36 106.7(6) . . ?
N6 C31 C32 130.8(8) . . ?
C36 C31 C32 122.6(7) . . ?
C33 C32 C31 115.9(9) . . ?
C32 C33 C34 121.7(9) . . ?
C35 C34 C33 122.4(9) . . ?
C34 C35 C36 118.3(10) . . ?
C31 C36 C37 105.1(6) . . ?
C31 C36 C35 119.1(8) . . ?
C37 C36 C35 135.8(9) . . ?
N5 C37 C36 111.3(6) . . ?
O13 Re2 O14 111.3(3) . . ?
O13 Re2 O12 106.7(4) . . ?
O14 Re2 O12 108.8(5) . . ?
O13 Re2 O11 111.3(3) . . ?
O14 Re2 O11 109.9(3) . . ?
O12 Re2 O11 108.8(5) . . ?
C81 O80 C84 106.2(10) . . ?
O80 C81 C82 112.1(17) . . ?
C83 C82 C81 100.3(18) . . ?
C84 C83 C82 113(3) . . ?
C83 C84 O80 107(2) . . ?
C94 O91 C91 106.2(9) . . ?
O91 C91 C92 107.5(10) . . ?
C91 C92 C93 106.1(11) . . ?
C92 C93 C94 104.0(10) . . ?
O91 C94 C93 108.3(9) . . ?
C99 O95 C96 107.9(10) . . ?
O95 C96 C97 105.1(11) . . ?
C96 C97 C98 102.2(13) . . ?
C99 C98 C97 101.3(16) . . ?
O95 C99 C98 111.9(14) . . ?

loop_
_geom_bond_atom_site_label_1
_geom_bond_atom_site_label_2
_geom_bond_distance
_geom_bond_site_symmetry_2
_geom_bond_publ_flag
Re1 C2 1.916(8) . ?
Re1 C1 1.926(8) . ?
Re1 C3 1.930(8) . ?
Re1 N1 2.179(5) . ?
Re1 N5 2.195(5) . ?
Re1 N3 2.200(5) . ?
N1 C17 1.307(7) . ?
N1 N2 1.350(6) . ?
N2 C11 1.334(7) . ?
N3 C27 1.310(8) . ?
N3 N4 1.368(7) . ?
N4 C21 1.352(9) . ?
N5 C37 1.316(8) . ?
N5 N6 1.351(7) . ?
N6 C31 1.364(8) . ?
C1 O1 1.148(8) . ?
C2 O2 1.147(7) . ?
C3 O3 1.142(7) . ?
C11 C16 1.409(9) . ?
C11 C12 1.413(10) . ?
C12 C13 1.373(11) . ?
C13 C14 1.389(11) . ?
C14 C15 1.353(11) . ?
C15 C16 1.412(9) . ?
C16 C17 1.381(9) . ?
C21 C26 1.388(11) . ?
C21 C22 1.412(11) . ?
C22 C23 1.343(14) . ?
C23 C24 1.383(16) . ?
C24 C25 1.383(15) . ?
C25 C26 1.429(11) . ?
C26 C27 1.419(10) . ?
C31 C36 1.385(10) . ?
C31 C32 1.399(10) . ?
C32 C33 1.385(12) . ?
C33 C34 1.385(13) . ?
C34 C35 1.335(13) . ?
C35 C36 1.419(10) . ?
C36 C37 1.387(9) . ?
Re2 O13 1.655(6) . ?
Re2 O14 1.678(6) . ?
Re2 O12 1.683(8) . ?
Re2 O11 1.683(6) . ?
O80 C81 1.322(15) . ?
O80 C84 1.377(18) . ?
C81 C82 1.40(2) . ?
C82 C83 1.39(3) . ?
C83 C84 1.31(2) . ?
O91 C94 1.361(12) . ?
O91 C91 1.432(12) . ?
C91 C92 1.454(13) . ?
C92 C93 1.468(15) . ?
C93 C94 1.491(14) . ?
O95 C99 1.343(14) . ?
O95 C96 1.389(13) . ?
C96 C97 1.465(17) . ?
C97 C98 1.48(2) . ?
C98 C99 1.362(17) . ?
